data_4083654
loop_
_publ_author_name
'Alhomaidan, Osamah'
'Hollink, Emily'
'Stephan, Douglas W.'

_publ_section_title
;
 Main Group Heterocycles from Lithiated Phosphinimines
;
_journal_issue 12
_journal_name_full Organometallics
_journal_page_first 3041
_journal_paper_doi 10.1021/om070154o
_journal_volume 26
_journal_year 2007
_chemical_formula_sum 'C24 H29 B F10 N P Si'
_chemical_formula_weight 591.35
_space_group_IT_number 19
_symmetry_cell_setting orthorhombic
_symmetry_space_group_name_Hall 'P 2ac 2ab'
_symmetry_space_group_name_H-M 'P 21 21 21'
_atom_sites_solution_hydrogens geom
_atom_sites_solution_primary direct
_atom_sites_solution_secondary difmap
_audit_creation_method SHELXL-97
_cell_angle_alpha 90.00
_cell_angle_beta 90.00
_cell_angle_gamma 90.00
_cell_formula_units_Z 4
_cell_length_a 9.6071(6)
_cell_length_b 14.9814(10)
_cell_length_c 19.1994(13)
_cell_measurement_temperature 273(2)
_cell_measurement_theta_max 25.0
_cell_measurement_theta_min 2.0
_cell_volume 2763.3(3)
_computing_structure_refinement 'SHELXL-97 (Sheldrick, 1997)'
_computing_structure_solution 'SHELXS-97 (Sheldrick, 1990)'
_diffrn_ambient_temperature 273(2)
_diffrn_measured_fraction_theta_full 0.999
_diffrn_measured_fraction_theta_max 0.999
_diffrn_radiation_monochromator graphite
_diffrn_radiation_source 'fine-focus sealed tube'
_diffrn_radiation_type MoK\a
_diffrn_radiation_wavelength 0.71073
_diffrn_reflns_av_R_equivalents 0.0187
_diffrn_reflns_av_sigmaI/netI 0.0174
_diffrn_reflns_limit_h_max 10
_diffrn_reflns_limit_h_min -10
_diffrn_reflns_limit_k_max 16
_diffrn_reflns_limit_k_min -13
_diffrn_reflns_limit_l_max 21
_diffrn_reflns_limit_l_min -21
_diffrn_reflns_number 13711
_diffrn_reflns_theta_full 23.28
_diffrn_reflns_theta_max 23.28
_diffrn_reflns_theta_min 2.12
_exptl_absorpt_coefficient_mu 0.225
_exptl_absorpt_correction_T_max 1.00000
_exptl_absorpt_correction_T_min 0.804355
_exptl_absorpt_correction_type empirical
_exptl_crystal_density_diffrn 1.421
_exptl_crystal_density_method 'not measured'
_exptl_crystal_F_000 1216
_exptl_crystal_size_max 0.28
_exptl_crystal_size_mid 0.23
_exptl_crystal_size_min 0.21
_refine_diff_density_max 0.235
_refine_diff_density_min -0.158
_refine_diff_density_rms 0.033
_refine_ls_abs_structure_details 'Flack H D (1983), Acta Cryst. A39, 876-881'
_refine_ls_abs_structure_Flack 0.00(10)
_refine_ls_extinction_method none
_refine_ls_goodness_of_fit_ref 1.039
_refine_ls_hydrogen_treatment mixed
_refine_ls_matrix_type full
_refine_ls_number_parameters 343
_refine_ls_number_reflns 3956
_refine_ls_number_restraints 0
_refine_ls_restrained_S_all 1.039
_refine_ls_R_factor_all 0.0354
_refine_ls_R_factor_gt 0.0321
_refine_ls_shift/su_max 0.000
_refine_ls_shift/su_mean 0.000
_refine_ls_structure_factor_coef Fsqd
_refine_ls_weighting_details 'calc w=1/[\s^2^(Fo^2^)+(0.0440P)^2^+0.8591P] where P=(Fo^2^+2Fc^2^)/3'
_refine_ls_weighting_scheme calc
_refine_ls_wR_factor_gt 0.0809
_refine_ls_wR_factor_ref 0.0838
_reflns_number_gt 3706
_reflns_number_total 3956
_reflns_threshold_expression >2sigma(I)
_cod_data_source_file om070154o.cif
_cod_data_source_block '[(C6F5)2BCH2Pt-Bu2NSiMe3]'
_cod_original_sg_symbol_H-M P2(1)2(1)2(1)
_cod_database_code 4083654

loop_
_symmetry_equiv_pos_as_xyz
'x, y, z'
'-x+1/2, -y, z+1/2'
'-x, y+1/2, -z+1/2'
'x+1/2, -y+1/2, -z'

loop_
_atom_site_label
_atom_site_type_symbol
_atom_site_fract_x
_atom_site_fract_y
_atom_site_fract_z
_atom_site_U_iso_or_equiv
_atom_site_adp_type
_atom_site_occupancy
_atom_site_symmetry_multiplicity
_atom_site_calc_flag
_atom_site_refinement_flags
Si1 Si 0.77997(8) 0.21544(5) 0.11564(4) 0.0504(2) Uani 1 1 d .
P1 P 0.95279(7) 0.08825(4) 0.21139(3) 0.04135(16) Uani 1 1 d .
N1 N 0.8586(2) 0.11447(12) 0.14247(9) 0.0379(5) Uani 1 1 d .
B1 B 0.8383(3) 0.00902(18) 0.12238(14) 0.0398(6) Uani 1 1 d .
F1 F 0.9869(2) 0.10099(11) -0.00465(8) 0.0705(5) Uani 1 1 d .
F2 F 1.1091(3) 0.01496(16) -0.10737(10) 0.1002(7) Uani 1 1 d .
F3 F 1.1099(3) -0.16629(17) -0.11168(12) 0.1156(9) Uani 1 1 d .
F4 F 0.9814(3) -0.25920(14) -0.00770(14) 0.1098(8) Uani 1 1 d .
F5 F 0.8559(2) -0.17420(10) 0.09584(9) 0.0727(5) Uani 1 1 d .
F6 F 0.64904(18) 0.05666(13) 0.01228(8) 0.0689(5) Uani 1 1 d .
F7 F 0.3870(2) 0.00412(16) -0.00682(10) 0.0904(6) Uani 1 1 d .
F8 F 0.26484(18) -0.10897(14) 0.08585(14) 0.0999(7) Uani 1 1 d .
F9 F 0.4095(2) -0.16325(17) 0.19855(16) 0.1216(10) Uani 1 1 d .
F10 F 0.6665(2) -0.11192(14) 0.21991(11) 0.0925(7) Uani 1 1 d .
C1 C 0.8729(3) 0.1119(2) 0.29810(14) 0.0625(8) Uani 1 1 d .
C2 C 0.9505(6) 0.0601(4) 0.35392(18) 0.138(2) Uani 1 1 d .
H2A H 0.9096 0.0722 0.3986 0.207 Uiso 1 1 calc R
H2B H 1.0464 0.0781 0.3543 0.207 Uiso 1 1 calc R
H2C H 0.9445 -0.0026 0.3442 0.207 Uiso 1 1 calc R
C3 C 0.7245(5) 0.0796(4) 0.2957(2) 0.1292(18) Uani 1 1 d .
H3A H 0.6805 0.0908 0.3397 0.194 Uiso 1 1 calc R
H3B H 0.7232 0.0166 0.2862 0.194 Uiso 1 1 calc R
H3C H 0.6752 0.1106 0.2596 0.194 Uiso 1 1 calc R
C4 C 0.8671(7) 0.2090(3) 0.3184(2) 0.134(2) Uani 1 1 d .
H4A H 0.8247 0.2146 0.3634 0.200 Uiso 1 1 calc R
H4B H 0.8131 0.2413 0.2847 0.200 Uiso 1 1 calc R
H4C H 0.9597 0.2329 0.3199 0.200 Uiso 1 1 calc R
C5 C 1.1401(3) 0.12172(19) 0.20652(15) 0.0550(7) Uani 1 1 d .
C6 C 1.1802(3) 0.1173(3) 0.13007(17) 0.0745(9) Uani 1 1 d .
H6A H 1.2762 0.1340 0.1248 0.112 Uiso 1 1 calc R
H6B H 1.1228 0.1575 0.1038 0.112 Uiso 1 1 calc R
H6C H 1.1672 0.0575 0.1132 0.112 Uiso 1 1 calc R
C7 C 1.2288(4) 0.0529(3) 0.2467(2) 0.0891(11) Uani 1 1 d .
H7A H 1.3251 0.0697 0.2444 0.134 Uiso 1 1 calc R
H7B H 1.2168 -0.0050 0.2262 0.134 Uiso 1 1 calc R
H7C H 1.1995 0.0512 0.2945 0.134 Uiso 1 1 calc R
C8 C 1.1738(4) 0.2140(3) 0.2346(3) 0.1109(16) Uani 1 1 d .
H8A H 1.2717 0.2251 0.2299 0.166 Uiso 1 1 calc R
H8B H 1.1481 0.2172 0.2829 0.166 Uiso 1 1 calc R
H8C H 1.1227 0.2580 0.2088 0.166 Uiso 1 1 calc R
C9 C 0.9319(3) -0.02619(16) 0.18975(12) 0.0444(6) Uani 1 1 d .
H9A H 1.0177 -0.0562 0.1770 0.053 Uiso 1 1 calc R
H9B H 0.8796 -0.0604 0.2237 0.053 Uiso 1 1 calc R
C10 C 0.8676(6) 0.3136(2) 0.1561(2) 0.1179(18) Uani 1 1 d .
H10A H 0.9646 0.3133 0.1440 0.177 Uiso 1 1 calc R
H10B H 0.8579 0.3106 0.2058 0.177 Uiso 1 1 calc R
H10C H 0.8255 0.3676 0.1392 0.177 Uiso 1 1 calc R
C11 C 0.7956(5) 0.2419(2) 0.02148(18) 0.0863(11) Uani 1 1 d .
H11A H 0.8920 0.2420 0.0084 0.129 Uiso 1 1 calc R
H11B H 0.7561 0.2997 0.0126 0.129 Uiso 1 1 calc R
H11C H 0.7467 0.1978 -0.0052 0.129 Uiso 1 1 calc R
C12 C 0.5914(4) 0.2158(3) 0.1389(2) 0.0838(11) Uani 1 1 d .
H12A H 0.5466 0.1652 0.1180 0.126 Uiso 1 1 calc R
H12B H 0.5490 0.2697 0.1220 0.126 Uiso 1 1 calc R
H12C H 0.5815 0.2128 0.1886 0.126 Uiso 1 1 calc R
C13 C 0.9132(2) -0.03120(17) 0.05129(13) 0.0413(6) Uani 1 1 d .
C14 C 0.9801(3) 0.01108(18) -0.00238(13) 0.0485(6) Uani 1 1 d .
C15 C 1.0457(3) -0.0319(2) -0.05692(14) 0.0635(8) Uani 1 1 d .
C16 C 1.0472(4) -0.1231(2) -0.05927(16) 0.0713(9) Uani 1 1 d .
C17 C 0.9817(4) -0.1688(2) -0.00758(17) 0.0678(9) Uani 1 1 d .
C18 C 0.9167(3) -0.12330(18) 0.04574(15) 0.0533(7) Uani 1 1 d .
C19 C 0.6731(3) -0.02165(16) 0.11807(13) 0.0436(6) Uani 1 1 d .
C20 C 0.5932(3) 0.00246(17) 0.06101(14) 0.0480(6) Uani 1 1 d .
C21 C 0.4579(3) -0.0242(2) 0.04942(16) 0.0587(7) Uani 1 1 d .
C22 C 0.3955(3) -0.0807(2) 0.09617(19) 0.0658(8) Uani 1 1 d .
C23 C 0.4685(3) -0.1078(2) 0.1523(2) 0.0703(9) Uani 1 1 d .
C24 C 0.6036(3) -0.0787(2) 0.16238(16) 0.0581(7) Uani 1 1 d .

loop_
_atom_site_aniso_label
_atom_site_aniso_U_11
_atom_site_aniso_U_22
_atom_site_aniso_U_33
_atom_site_aniso_U_23
_atom_site_aniso_U_13
_atom_site_aniso_U_12
Si1 0.0581(4) 0.0380(3) 0.0550(4) 0.0042(3) -0.0098(4) 0.0051(3)
P1 0.0439(3) 0.0423(3) 0.0378(3) -0.0017(3) -0.0032(3) 0.0063(3)
N1 0.0387(11) 0.0375(11) 0.0375(10) 0.0007(8) -0.0004(9) 0.0005(9)
B1 0.0409(14) 0.0358(14) 0.0429(15) 0.0050(12) 0.0007(13) -0.0002(12)
F1 0.0915(13) 0.0586(11) 0.0615(10) 0.0026(8) 0.0237(9) -0.0103(9)
F2 0.1162(17) 0.1191(17) 0.0654(12) -0.0017(12) 0.0467(12) -0.0069(14)
F3 0.139(2) 0.1208(18) 0.0865(15) -0.0426(14) 0.0368(15) 0.0267(16)
F4 0.154(2) 0.0591(12) 0.1163(17) -0.0374(11) 0.0159(17) 0.0116(13)
F5 0.0929(13) 0.0416(8) 0.0836(12) 0.0005(8) 0.0182(11) -0.0039(9)
F6 0.0590(10) 0.0954(13) 0.0522(9) 0.0162(9) -0.0055(8) -0.0102(9)
F7 0.0564(10) 0.1337(19) 0.0810(12) -0.0145(12) -0.0227(10) -0.0027(12)
F8 0.0435(10) 0.0989(15) 0.157(2) -0.0170(14) -0.0003(11) -0.0224(10)
F9 0.0757(14) 0.1163(18) 0.173(2) 0.0617(18) 0.0177(15) -0.0373(13)
F10 0.0709(11) 0.1039(15) 0.1026(15) 0.0577(13) -0.0012(11) -0.0166(11)
C1 0.076(2) 0.072(2) 0.0395(14) -0.0038(14) 0.0048(15) 0.0194(16)
C2 0.174(5) 0.193(5) 0.046(2) 0.032(3) 0.017(3) 0.092(4)
C3 0.092(3) 0.219(6) 0.077(3) -0.014(3) 0.042(2) -0.008(4)
C4 0.196(6) 0.104(3) 0.101(3) -0.042(3) 0.053(4) 0.022(4)
C5 0.0439(15) 0.0581(16) 0.0629(17) -0.0091(14) -0.0123(14) 0.0014(12)
C6 0.0419(16) 0.108(3) 0.073(2) 0.0029(19) 0.0041(15) -0.0119(17)
C7 0.063(2) 0.111(3) 0.094(3) 0.010(2) -0.027(2) 0.014(2)
C8 0.071(2) 0.081(3) 0.181(5) -0.049(3) 0.000(3) -0.016(2)
C9 0.0471(14) 0.0407(13) 0.0453(13) 0.0040(11) 0.0032(11) 0.0026(12)
C10 0.169(5) 0.0438(18) 0.141(4) 0.000(2) -0.079(4) 0.001(2)
C11 0.109(3) 0.075(2) 0.074(2) 0.0286(18) -0.004(2) 0.022(2)
C12 0.074(2) 0.080(2) 0.097(3) 0.010(2) 0.005(2) 0.031(2)
C13 0.0376(14) 0.0420(14) 0.0443(14) -0.0030(11) -0.0034(11) -0.0014(11)
C14 0.0469(15) 0.0505(16) 0.0482(15) -0.0064(12) 0.0018(13) -0.0049(12)
C15 0.0585(17) 0.084(2) 0.0475(16) -0.0070(15) 0.0116(15) -0.0045(18)
C16 0.074(2) 0.082(2) 0.0573(18) -0.0270(17) 0.0094(18) 0.0077(19)
C17 0.080(2) 0.0524(18) 0.071(2) -0.0247(16) 0.0006(18) 0.0101(16)
C18 0.0537(17) 0.0486(15) 0.0577(16) -0.0047(13) 0.0010(14) -0.0048(13)
C19 0.0419(13) 0.0384(12) 0.0504(14) -0.0023(11) 0.0050(12) -0.0001(11)
C20 0.0446(15) 0.0481(15) 0.0512(15) -0.0070(12) 0.0019(12) -0.0032(12)
C21 0.0416(15) 0.0659(18) 0.0687(18) -0.0185(15) -0.0065(15) 0.0034(15)
C22 0.0372(15) 0.0590(17) 0.101(2) -0.0142(18) 0.0026(16) -0.0065(14)
C23 0.0519(18) 0.0541(18) 0.105(2) 0.0113(17) 0.0184(19) -0.0148(15)
C24 0.0484(16) 0.0529(16) 0.0730(18) 0.0117(15) 0.0032(14) -0.0007(14)

loop_
_atom_type_symbol
_atom_type_description
_atom_type_scat_dispersion_real
_atom_type_scat_dispersion_imag
_atom_type_scat_source
C C 0.0033 0.0016 'International Tables Vol C Tables 4.2.6.8 and 6.1.1.4'
H H 0.0000 0.0000 'International Tables Vol C Tables 4.2.6.8 and 6.1.1.4'
B B 0.0013 0.0007 'International Tables Vol C Tables 4.2.6.8 and 6.1.1.4'
N N 0.0061 0.0033 'International Tables Vol C Tables 4.2.6.8 and 6.1.1.4'
F F 0.0171 0.0103 'International Tables Vol C Tables 4.2.6.8 and 6.1.1.4'
P P 0.1023 0.0942 'International Tables Vol C Tables 4.2.6.8 and 6.1.1.4'
Si Si 0.0817 0.0704 'International Tables Vol C Tables 4.2.6.8 and 6.1.1.4'

loop_
_geom_angle_atom_site_label_1
_geom_angle_atom_site_label_2
_geom_angle_atom_site_label_3
_geom_angle
N1 Si1 C11 115.60(14)
N1 Si1 C10 111.16(14)
C11 Si1 C10 101.5(2)
N1 Si1 C12 110.35(14)
C11 Si1 C12 108.11(18)
C10 Si1 C12 109.7(2)
N1 P1 C9 88.87(11)
N1 P1 C1 116.40(12)
C9 P1 C1 110.20(13)
N1 P1 C5 115.06(12)
C9 P1 C5 110.83(13)
C1 P1 C5 112.91(15)
N1 P1 B1 44.08(9)
C9 P1 B1 44.79(10)
C1 P1 B1 123.44(13)
C5 P1 B1 123.26(12)
B1 N1 P1 91.40(13)
B1 N1 Si1 134.91(16)
P1 N1 Si1 132.19(12)
N1 B1 C19 113.20(19)
N1 B1 C13 119.6(2)
C19 B1 C13 105.94(19)
N1 B1 C9 93.35(18)
C19 B1 C9 118.0(2)
C13 B1 C9 106.90(19)
N1 B1 P1 44.51(9)
C19 B1 P1 128.66(18)
C13 B1 P1 125.36(17)
C9 B1 P1 48.84(11)
C4 C1 C3 106.4(4)
C4 C1 C2 109.2(4)
C3 C1 C2 108.8(4)
C4 C1 P1 115.4(3)
C3 C1 P1 107.5(2)
C2 C1 P1 109.3(2)
C6 C5 C8 109.2(3)
C6 C5 C7 108.3(3)
C8 C5 C7 108.3(3)
C6 C5 P1 106.30(19)
C8 C5 P1 115.5(2)
C7 C5 P1 109.1(2)
B1 C9 P1 86.37(15)
C14 C13 C18 113.1(2)
C14 C13 B1 131.0(2)
C18 C13 B1 115.9(2)
F1 C14 C13 120.6(2)
F1 C14 C15 114.8(2)
C13 C14 C15 124.7(3)
F2 C15 C16 119.6(3)
F2 C15 C14 120.6(3)
C16 C15 C14 119.7(3)
F3 C16 C17 120.9(3)
F3 C16 C15 120.8(3)
C17 C16 C15 118.3(3)
F4 C17 C16 120.2(3)
F4 C17 C18 119.6(3)
C16 C17 C18 120.1(3)
F5 C18 C17 116.3(3)
F5 C18 C13 119.6(2)
C17 C18 C13 124.1(3)
C24 C19 C20 112.4(2)
C24 C19 B1 127.3(2)
C20 C19 B1 119.9(2)
F6 C20 C21 115.9(3)
F6 C20 C19 119.0(2)
C21 C20 C19 125.1(3)
F7 C21 C22 119.9(3)
F7 C21 C20 121.0(3)
C22 C21 C20 119.0(3)
F8 C22 C23 120.7(3)
F8 C22 C21 120.5(3)
C23 C22 C21 118.8(3)
F9 C23 C22 119.7(3)
F9 C23 C24 119.9(3)
C22 C23 C24 120.4(3)
F10 C24 C19 121.0(2)
F10 C24 C23 114.7(3)
C19 C24 C23 124.3(3)

loop_
_geom_bond_atom_site_label_1
_geom_bond_atom_site_label_2
_geom_bond_distance
Si1 N1 1.768(2)
Si1 C11 1.857(3)
Si1 C10 1.864(4)
Si1 C12 1.866(4)
P1 N1 1.6505(19)
P1 C9 1.775(3)
P1 C1 1.867(3)
P1 C5 1.871(3)
P1 B1 2.354(3)
N1 B1 1.638(3)
B1 C19 1.654(4)
B1 C13 1.656(4)
B1 C9 1.661(4)
F1 C14 1.349(3)
F2 C15 1.342(3)
F3 C16 1.339(3)
F4 C17 1.354(4)
F5 C18 1.359(3)
F6 C20 1.350(3)
F7 C21 1.345(4)
F8 C22 1.340(3)
F9 C23 1.342(4)
F10 C24 1.354(3)
C1 C4 1.507(5)
C1 C3 1.506(6)
C1 C2 1.518(5)
C5 C6 1.519(4)
C5 C8 1.518(4)
C5 C7 1.543(4)
C13 C14 1.370(4)
C13 C18 1.384(4)
C14 C15 1.381(4)
C15 C16 1.367(5)
C16 C17 1.360(5)
C17 C18 1.380(4)
C19 C24 1.379(4)
C19 C20 1.386(4)
C20 C21 1.378(4)
C21 C22 1.371(4)
C22 C23 1.348(5)
C23 C24 1.382(4)
